data_4125168
loop_
_publ_author_name
'Chen, Teng-Hao'
'Wang, Le'
'Trueblood, Jonathan V.'
'Grassian, Vicki H.'
'Cohen, Seth M.'

_publ_section_title
;
 Poly(isophthalic acid)(ethylene oxide) as a Macromolecular Modulator for
 Metal-Organic Polyhedra.
;
_journal_issue 30
_journal_name_full 'Journal of the American Chemical Society'
_journal_page_first 9646
_journal_page_last 9654
_journal_paper_doi 10.1021/jacs.6b04971
_journal_volume 138
_journal_year 2016
_chemical_formula_moiety 'C200 Cu24 O145'
_chemical_formula_sum 'C200 Cu24 O145'
_chemical_formula_weight 6247.20
_space_group_crystal_system tetragonal
_space_group_IT_number 87
_space_group_name_Hall '-I 4'
_space_group_name_H-M_alt 'I 4/m'
_symmetry_Int_Tables_number 87
_symmetry_space_group_name_Hall '-I 4'
_symmetry_space_group_name_H-M 'I 4/m'
_atom_sites_solution_primary iterative
_audit_creation_date 2016-04-14
_audit_creation_method
;
Olex2 1.2
(compiled 2016.02.19 svn.r3266 for OlexSys, GUI svn.r5155)
;
_cell_angle_alpha 90
_cell_angle_beta 90
_cell_angle_gamma 90
_cell_formula_units_Z 2
_cell_length_a 27.571(4)
_cell_length_b 27.571(4)
_cell_length_c 35.456(5)
_cell_measurement_reflns_used 4699
_cell_measurement_temperature 100
_cell_measurement_theta_max 19.08
_cell_measurement_theta_min 2.29
_cell_volume 26952(7)
_computing_cell_refinement 'SAINT v8.34A (Bruker, 2013)'
_computing_data_collection 'APEX2 v2013.6-2 (Bruker, 2013)'
_computing_data_reduction 'SAINT v8.34A (Bruker, 2013)'
_computing_molecular_graphics 'Olex2 (Dolomanov et al., 2009)'
_computing_publication_material 'Olex2 (Dolomanov et al., 2009)'
_computing_structure_refinement 'olex2.refine (Bourhis et al., 2015)'
_computing_structure_solution 'olex2.solve (Bourhis et al., 2015)'
_diffrn_ambient_temperature 100.0
_diffrn_detector_area_resol_mean 7.9
_diffrn_detector_type 'CCD Area Detector'
_diffrn_measured_fraction_theta_full 0.7952
_diffrn_measured_fraction_theta_max 0.7952
_diffrn_measurement_device 'Kappa Four-Circle Diffractometer'
_diffrn_measurement_device_type 'Bruker APEX-II CCD'
_diffrn_measurement_method '\f and \w scans'
_diffrn_radiation_type 'Mo K\a'
_diffrn_radiation_wavelength 0.71073
_diffrn_reflns_av_R_equivalents 0.0535
_diffrn_reflns_av_unetI/netI 0.0841
_diffrn_reflns_limit_h_max 25
_diffrn_reflns_limit_h_min -19
_diffrn_reflns_limit_k_max 25
_diffrn_reflns_limit_k_min -24
_diffrn_reflns_limit_l_max 33
_diffrn_reflns_limit_l_min -26
_diffrn_reflns_number 16595
_diffrn_reflns_theta_full 26.0000
_diffrn_reflns_theta_max 19.89
_diffrn_reflns_theta_min 1.04
_diffrn_standards_number 0
_exptl_absorpt_coefficient_mu 0.975
_exptl_absorpt_correction_T_max 0.2529
_exptl_absorpt_correction_T_min 0.1974
_exptl_absorpt_correction_type empirical
_exptl_absorpt_process_details
;
SADABS-2014/5 (Bruker,2014/5) was used for absorption correction.
wR2(int) was 0.1170 before and 0.0578 after correction.
The Ratio of minimum to maximum transmission is 0.7805.
The \l/2 correction factor is 0.00150.
;
_exptl_crystal_colour blue
_exptl_crystal_colour_primary blue
_exptl_crystal_density_diffrn 0.7697
_exptl_crystal_description block
_exptl_crystal_F_000 6132.2916
_refine_diff_density_max 0.6124
_refine_diff_density_min -0.7283
_refine_diff_density_rms 0.0919
_refine_ls_d_res_high 1.0447
_refine_ls_d_res_low 19.4954
_refine_ls_goodness_of_fit_ref 0.9157
_refine_ls_hydrogen_treatment undef
_refine_ls_matrix_type full
_refine_ls_number_constraints 0
_refine_ls_number_parameters 422
_refine_ls_number_reflns 5033
_refine_ls_number_restraints 234
_refine_ls_restrained_S_all 0.8933
_refine_ls_R_factor_all 0.0911
_refine_ls_R_factor_gt 0.0661
_refine_ls_shift/su_max 0.0005
_refine_ls_shift/su_mean 0.0001
_refine_ls_structure_factor_coef Fsqd
_refine_ls_weighting_details 'w=1/[\s^2^(Fo^2^)+(0.1313P)^2^] where P=(Fo^2^+2Fc^2^)/3'
_refine_ls_weighting_scheme calc
_refine_ls_wR_factor_gt 0.1831
_refine_ls_wR_factor_ref 0.1935
_reflns_Friedel_coverage 0.0
_reflns_limit_h_max 26
_reflns_limit_h_min 0
_reflns_limit_k_max 26
_reflns_limit_k_min 0
_reflns_limit_l_max 33
_reflns_limit_l_min 0
_reflns_number_gt 3021
_reflns_number_total 5033
_reflns_threshold_expression I>=2u(I)
_cod_data_source_file ja6b04971_si_002.cif
_cod_data_source_block poly_MOP_OH
_cod_depositor_comments 'Adding full bibliography for 4125161--4125168.cif.'
_cod_original_cell_volume 26952(6)
_cod_database_code 4125168
_olex2_refinement_description
;
1. Uiso/Uaniso restraints and constraints
Uanis(O007) \\sim Ueq, Uanis(O00B) \\sim Ueq, Uanis(O00C) \\sim Ueq,
Uanis(O00E) \\sim Ueq, Uanis(C00O) \\sim Ueq, Uanis(C00V) \\sim Ueq,
Uanis(C00W) \\sim Ueq, Uanis(C00Z) \\sim Ueq, Uanis(C011) \\sim Ueq,
Uanis(C014) \\sim Ueq, Uanis(O015) \\sim Ueq, Uanis(C019) \\sim Ueq,
Uanis(C01C) \\sim Ueq: with sigma of 0.01 and sigma for terminal atoms of 0.02
Uanis(O006) \\sim Ueq, Uanis(O009) \\sim Ueq, Uanis(O00F) \\sim Ueq,
Uanis(O00G) \\sim Ueq, Uanis(C00J) \\sim Ueq, Uanis(C00P) \\sim Ueq,
Uanis(C00R) \\sim Ueq, Uanis(C00Y) \\sim Ueq, Uanis(C010) \\sim Ueq,
Uanis(C012) \\sim Ueq, Uanis(O016) \\sim Ueq, Uanis(C017) \\sim Ueq,
Uanis(C018) \\sim Ueq: with sigma of 0.01 and sigma for terminal atoms of 0.02
Uanis(O005) \\sim Ueq, Uanis(O008) \\sim Ueq, Uanis(O00A) \\sim Ueq,
Uanis(O00D) \\sim Ueq, Uanis(C00K) \\sim Ueq, Uanis(O00L) \\sim Ueq,
Uanis(C00N) \\sim Ueq, Uanis(C00Q) \\sim Ueq, Uanis(C00S) \\sim Ueq,
Uanis(C00X) \\sim Ueq, Uanis(C013) \\sim Ueq, Uanis(C01A) \\sim Ueq,
Uanis(C01B) \\sim Ueq: with sigma of 0.01 and sigma for terminal atoms of 0.02
2. Others
 Fixed Sof: H00a(0.5) H00b(0.5) H00e(0.5) H00f(0.5)
;
_olex2_submission_special_instructions 'No special instructions were received'

loop_
_space_group_symop_id
_space_group_symop_operation_xyz
1 x,y,z
2 -y,x,z
3 y,-x,z
4 -x,-y,z
5 -x,-y,-z
6 y,-x,-z
7 -y,x,-z
8 x,y,-z
9 x+1/2,y+1/2,z+1/2
10 -y+1/2,x+1/2,z+1/2
11 y+1/2,-x+1/2,z+1/2
12 -x+1/2,-y+1/2,z+1/2
13 -x+1/2,-y+1/2,-z+1/2
14 y+1/2,-x+1/2,-z+1/2
15 -y+1/2,x+1/2,-z+1/2
16 x+1/2,y+1/2,-z+1/2

loop_
_atom_site_label
_atom_site_type_symbol
_atom_site_fract_x
_atom_site_fract_y
_atom_site_fract_z
_atom_site_U_iso_or_equiv
_atom_site_adp_type
_atom_site_occupancy
_atom_site_site_symmetry_order
_atom_site_refinement_flags_posn
_atom_site_refinement_flags_adp
_atom_site_refinement_flags_occupancy
Cu01 Cu 0.38208(6) 0.76556(6) 0.5 0.0692(6) Uani 1.000000 2 S T P
Cu02 Cu 0.30852(4) 0.57406(4) 0.34164(3) 0.0703(5) Uani 1.000000 1 . . .
Cu03 Cu 0.34286(6) 0.85253(6) 0.5 0.0735(7) Uani 1.000000 2 S T P
Cu04 Cu 0.59809(4) 0.75397(4) 0.28879(3) 0.0751(5) Uani 1.000000 1 . . .
O005 O 0.3337(2) 0.7509(2) 0.46249(17) 0.076(2) Uani 1.000000 1 . U .
O006 O 0.2523(2) 0.5425(2) 0.36546(16) 0.074(2) Uani 1.000000 1 . U .
O007 O 0.5166(2) 0.6804(2) 0.31145(19) 0.078(2) Uani 1.000000 1 . U .
O008 O 0.2334(2) 0.6548(2) 0.32058(18) 0.080(2) Uani 1.000000 1 . U .
O009 O 0.2090(2) 0.4243(2) 0.46132(18) 0.075(2) Uani 1.000000 1 . U .
O00A O 0.2999(2) 0.8260(2) 0.46236(18) 0.080(2) Uani 1.000000 1 . U .
O00B O 0.3013(2) 0.6310(2) 0.26534(18) 0.074(2) Uani 1.000000 1 . U .
O00C O 0.3545(2) 0.6088(2) 0.30991(18) 0.073(2) Uani 1.000000 1 . U .
O00D O 0.2886(2) 0.6349(2) 0.36438(18) 0.081(2) Uani 1.000000 1 . U .
O00E O 0.5387(2) 0.7336(2) 0.26509(18) 0.086(2) Uani 1.000000 1 . U .
O00F O 0.1335(2) 0.3904(2) 0.46144(18) 0.087(2) Uani 1.000000 1 . U .
O00G O 0.2006(2) 0.5608(2) 0.31801(19) 0.093(2) Uani 1.000000 1 . U .
O00H O 0.6203(3) 0.8051(2) 0.24438(19) 0.107(2) Uani 1.000000 1 . . .
O00I O 0.3097(3) 0.9258(3) 0.5 0.101(3) Uani 1.000000 2 S T P
C00J C 0.2132(4) 0.5395(3) 0.3472(3) 0.050(3) Uani 1.000000 1 . U .
C00K C 0.2802(3) 0.7210(3) 0.4014(2) 0.059(3) Uani 1.000000 1 . U .
O00L O 0.1646(3) 0.8143(3) 0.3677(2) 0.140(3) Uani 1.000000 1 . U .
O00M O 0.3607(2) 0.5557(3) 0.38561(19) 0.136(3) Uani 1.000000 1 . . .
C00N C 0.2476(3) 0.7096(3) 0.3697(3) 0.064(3) Uani 1.000000 1 . U .
C00O C 0.3409(4) 0.6313(3) 0.2806(3) 0.051(3) Uani 1.000000 1 . U .
C00P C 0.1521(4) 0.4524(4) 0.4162(3) 0.073(3) Uani 1.000000 1 . U .
C00Q C 0.2718(4) 0.7647(4) 0.4188(3) 0.072(3) Uani 1.000000 1 . U .
C00R C 0.1884(4) 0.4813(4) 0.4005(3) 0.074(3) Uani 1.000000 1 . U .
C00S C 0.3053(4) 0.7823(4) 0.4493(2) 0.055(3) Uani 1.000000 1 . U .
O00T O 0.5 0.5 0.5 0.35(3) Uani 1.000000 8 S T P
O00U O 0.4150(4) 0.6934(3) 0.5 0.147(5) Uani 1.000000 2 S T P
C00V C 0.3716(4) 0.6778(4) 0.2250(3) 0.086(3) Uani 1.000000 1 . U .
C00W C 0.4263(4) 0.6640(3) 0.2793(3) 0.069(3) Uani 1.000000 1 . U .
C00X C 0.2591(4) 0.6628(4) 0.3493(3) 0.055(3) Uani 1.000000 1 . U .
C00Y C 0.1673(4) 0.4176(4) 0.4490(3) 0.062(3) Uani 1.000000 1 . U .
C00Z C 0.4622(4) 0.6924(3) 0.2623(3) 0.071(3) Uani 1.000000 1 . U .
C010 C 0.1762(4) 0.5093(3) 0.3676(3) 0.080(3) Uani 1.000000 1 . U .
C011 C 0.5091(3) 0.7036(4) 0.2822(3) 0.062(3) Uani 1.000000 1 . U .
C012 C 0.1033(4) 0.4470(4) 0.4009(3) 0.095(4) Uani 1.000000 1 . U .
C013 C 0.2330(4) 0.7990(4) 0.4091(3) 0.091(3) Uani 1.000000 1 . U .
C014 C 0.3818(4) 0.6589(3) 0.2603(3) 0.073(3) Uani 1.000000 1 . U .
O015 O 0.4028(3) 0.7254(3) 0.1729(3) 0.157(3) Uani 1.000000 1 . U .
O016 O 0.0484(3) 0.4740(3) 0.3540(2) 0.159(3) Uani 1.000000 1 . U .
C017 C 0.1283(4) 0.5105(4) 0.3505(3) 0.102(4) Uani 1.000000 1 . U .
C018 C 0.0939(5) 0.4772(4) 0.3698(3) 0.109(4) Uani 1.000000 1 . U .
C019 C 0.4561(4) 0.7152(4) 0.2248(3) 0.094(3) Uani 1.000000 1 . U .
C01A C 0.2022(4) 0.7848(5) 0.3755(3) 0.099(4) Uani 1.000000 1 . U .
C01B C 0.2083(4) 0.7377(4) 0.3568(3) 0.094(3) Uani 1.000000 1 . U .
C01C C 0.4109(4) 0.7052(4) 0.2088(3) 0.098(4) Uani 1.000000 1 . U .
C01F C 0.6645(8) 0.8267(6) 0.2101(7) 0.304(13) Uani 1.000000 1 . . .

loop_
_atom_site_aniso_label
_atom_site_aniso_U_11
_atom_site_aniso_U_22
_atom_site_aniso_U_33
_atom_site_aniso_U_12
_atom_site_aniso_U_13
_atom_site_aniso_U_23
Cu01 0.0788(13) 0.0579(12) 0.0709(12) 0.0158(10) -0.000000 0.000000
Cu02 0.0708(9) 0.0762(10) 0.0638(9) 0.0048(7) -0.0214(7) 0.0018(8)
Cu03 0.0883(14) 0.0585(12) 0.0738(13) 0.0155(11) -0.000000 0.000000
Cu04 0.0791(10) 0.0770(10) 0.0693(9) -0.0029(8) 0.0032(8) 0.0269(8)
O005 0.084(5) 0.067(4) 0.077(4) 0.011(3) -0.007(3) -0.006(3)
O006 0.070(4) 0.085(4) 0.067(4) 0.004(3) -0.015(3) 0.003(3)
O007 0.093(5) 0.074(5) 0.068(4) -0.001(4) 0.004(4) 0.025(4)
O008 0.090(5) 0.089(5) 0.061(4) -0.007(4) -0.006(4) -0.001(4)
O009 0.059(5) 0.079(5) 0.089(5) -0.018(4) -0.003(4) 0.006(4)
O00A 0.082(5) 0.068(4) 0.090(5) 0.014(3) -0.001(3) 0.001(3)
O00B 0.057(5) 0.081(5) 0.082(5) -0.011(4) -0.014(4) 0.000(4)
O00C 0.062(4) 0.085(4) 0.072(4) -0.002(3) -0.008(3) 0.005(3)
O00D 0.085(5) 0.079(5) 0.079(4) 0.002(3) -0.013(3) -0.005(3)
O00E 0.086(5) 0.089(5) 0.084(4) -0.003(3) 0.002(3) 0.026(3)
O00F 0.070(5) 0.088(5) 0.102(5) -0.022(4) -0.004(4) 0.022(4)
O00G 0.106(6) 0.103(6) 0.071(5) 0.000(4) -0.028(4) 0.018(4)
O00H 0.149(7) 0.072(5) 0.100(5) 0.006(5) -0.020(5) 0.031(4)
O00I 0.100(7) 0.059(6) 0.145(9) 0.022(6) -0.000000 0.000000
C00J 0.049(6) 0.036(5) 0.065(6) -0.007(4) -0.008(4) -0.000(4)
C00K 0.073(6) 0.054(6) 0.049(5) -0.006(4) 0.004(4) -0.013(4)
O00L 0.143(7) 0.130(6) 0.146(7) 0.061(5) -0.061(5) -0.011(5)
O00M 0.089(5) 0.233(9) 0.087(5) 0.033(6) -0.032(5) 0.019(6)
C00N 0.068(6) 0.066(6) 0.058(6) -0.002(4) 0.010(4) 0.004(4)
C00O 0.047(6) 0.046(6) 0.061(6) -0.002(4) -0.012(4) -0.004(4)
C00P 0.077(6) 0.072(6) 0.071(6) 0.006(4) -0.004(4) 0.002(4)
C00Q 0.072(6) 0.081(6) 0.064(6) -0.002(4) 0.002(4) 0.000(4)
C00R 0.084(6) 0.069(6) 0.069(6) -0.002(4) -0.001(4) 0.005(4)
C00S 0.072(6) 0.063(6) 0.029(5) 0.011(4) -0.003(4) 0.004(4)
O00T 0.20(2) 0.20(2) 0.65(9) -0.000000 -0.000000 0.000000
O00U 0.117(9) 0.062(7) 0.263(14) 0.033(6) -0.000000 0.000000
C00V 0.094(7) 0.090(7) 0.075(6) -0.010(4) 0.004(4) 0.023(4)
C00W 0.064(6) 0.063(6) 0.080(6) -0.002(4) 0.006(4) -0.004(4)
C00X 0.067(6) 0.044(6) 0.055(6) -0.014(4) -0.018(4) -0.004(4)
C00Y 0.072(7) 0.068(6) 0.047(6) -0.005(4) 0.009(4) -0.001(4)
C00Z 0.064(6) 0.076(6) 0.073(6) 0.008(4) -0.004(4) -0.005(4)
C010 0.089(7) 0.068(6) 0.081(6) -0.001(4) -0.006(4) 0.006(4)
C011 0.039(6) 0.079(7) 0.067(6) 0.011(4) -0.005(4) 0.018(4)
C012 0.093(7) 0.107(7) 0.085(6) -0.001(4) -0.010(4) 0.010(4)
C013 0.087(7) 0.102(7) 0.084(6) 0.008(4) 0.001(4) 0.002(4)
C014 0.075(6) 0.075(6) 0.069(6) 0.006(4) 0.001(4) 0.002(4)
O015 0.139(7) 0.205(8) 0.127(7) -0.032(5) -0.019(5) 0.055(6)
O016 0.093(6) 0.207(8) 0.178(7) -0.035(5) -0.051(5) 0.062(6)
C017 0.093(7) 0.098(7) 0.116(7) -0.012(4) -0.004(4) 0.002(4)
C018 0.089(7) 0.125(8) 0.114(7) -0.012(4) -0.014(4) 0.009(4)
C019 0.089(7) 0.105(7) 0.087(7) 0.006(4) -0.008(4) -0.004(4)
C01A 0.096(7) 0.111(7) 0.091(7) 0.005(4) -0.012(4) 0.004(4)
C01B 0.094(7) 0.088(7) 0.100(7) 0.014(4) -0.006(4) 0.005(4)
C01C 0.101(7) 0.114(7) 0.080(7) 0.004(4) -0.009(4) 0.014(4)
C01F 0.37(3) 0.130(14) 0.41(3) -0.005(16) 0.19(3) 0.023(18)

loop_
_atom_type_symbol
_atom_type_scat_dispersion_real
_atom_type_scat_dispersion_imag
_atom_type_scat_Cromer_Mann_a1
_atom_type_scat_Cromer_Mann_a2
_atom_type_scat_Cromer_Mann_a3
_atom_type_scat_Cromer_Mann_a4
_atom_type_scat_Cromer_Mann_b1
_atom_type_scat_Cromer_Mann_b2
_atom_type_scat_Cromer_Mann_b3
_atom_type_scat_Cromer_Mann_b4
_atom_type_scat_Cromer_Mann_c
_atom_type_scat_source
_atom_type_scat_dispersion_source
C 0.00347 0.00161 2.31000 1.02000 1.58860 0.86500 20.84390 10.20750 0.56870 51.65120 0.215599998832 'International Tables Volume C Table 6.1.1.4 (pp. 500-502)' 'Henke, Gullikson and Davis, At. Data and Nucl. Data Tables, 1993, 54, 2'
Cu 0.34125 1.28947 13.33800 7.16760 5.61580 1.67350 3.58280 0.24700 11.39660 64.81260 1.19099998474 'International Tables Volume C Table 6.1.1.4 (pp. 500-502)' 'Henke, Gullikson and Davis, At. Data and Nucl. Data Tables, 1993, 54, 2'
O 0.01158 0.00611 3.04850 2.28680 1.54630 0.86700 13.27710 5.70110 0.32390 32.90890 0.250800013542 'International Tables Volume C Table 6.1.1.4 (pp. 500-502)' 'Henke, Gullikson and Davis, At. Data and Nucl. Data Tables, 1993, 54, 2'

loop_
_geom_angle_atom_site_label_1
_geom_angle_atom_site_label_2
_geom_angle_atom_site_label_3
_geom_angle
_geom_angle_site_symmetry_1
_geom_angle_site_symmetry_3
O005 Cu01 Cu03 84.67(19) 8_556 .
O005 Cu01 Cu03 84.67(19) . .
O005 Cu01 O005 87.3(4) . 8_556
O009 Cu01 Cu03 85.25(19) 3_565 .
O009 Cu01 Cu03 85.25(19) 6_566 .
O009 Cu01 O005 169.8(3) 6_566 .
O009 Cu01 O005 90.2(3) 6_566 8_556
O009 Cu01 O005 90.2(3) 3_565 .
O009 Cu01 O005 169.8(3) 3_565 8_556
O009 Cu01 O009 90.5(4) 3_565 6_566
O00U Cu01 Cu03 179.7(3) . .
O00U Cu01 O005 95.5(3) . .
O00U Cu01 O005 95.5(3) . 8_556
O00U Cu01 O009 94.6(3) . 6_566
O00U Cu01 O009 94.6(3) . 3_565
O006 Cu02 Cu04 84.31(18) . 2_655
O007 Cu02 Cu04 85.17(19) 2_655 2_655
O007 Cu02 O006 90.0(2) 2_655 .
O00C Cu02 Cu04 83.72(19) . 2_655
O00C Cu02 O006 168.0(3) . .
O00C Cu02 O007 88.9(3) . 2_655
O00D Cu02 Cu04 83.8(2) . 2_655
O00D Cu02 O006 88.9(2) . .
O00D Cu02 O007 169.0(3) . 2_655
O00D Cu02 O00C 89.9(3) . .
O00M Cu02 Cu04 178.8(2) . 2_655
O00M Cu02 O006 96.4(3) . .
O00M Cu02 O007 95.8(3) . 2_655
O00M Cu02 O00C 95.6(3) . .
O00M Cu02 O00D 95.2(3) . .
O00A Cu03 Cu01 84.6(2) 8_556 .
O00A Cu03 Cu01 84.6(2) . .
O00A Cu03 O00A 87.5(4) . 8_556
O00F Cu03 Cu01 84.4(2) 3_565 .
O00F Cu03 Cu01 84.4(2) 6_566 .
O00F Cu03 O00A 90.2(3) 3_565 .
O00F Cu03 O00A 169.0(3) 3_565 8_556
O00F Cu03 O00A 90.2(3) 6_566 8_556
O00F Cu03 O00A 169.0(3) 6_566 .
O00F Cu03 O00F 90.0(4) 3_565 6_566
O00I Cu03 Cu01 179.9(3) . .
O00I Cu03 O00A 95.3(3) . .
O00I Cu03 O00A 95.3(3) . 8_556
O00I Cu03 O00F 95.6(3) . 3_565
O00I Cu03 O00F 95.6(3) . 6_566
O008 Cu04 Cu02 84.7(2) 3_565 3_565
O00B Cu04 Cu02 84.8(2) 3_565 3_565
O00B Cu04 O008 90.7(2) 3_565 3_565
O00E Cu04 Cu02 84.6(2) . 3_565
O00E Cu04 O008 169.3(3) . 3_565
O00E Cu04 O00B 89.0(3) . 3_565
O00G Cu04 Cu02 84.7(2) 3_565 3_565
O00G Cu04 O008 90.1(3) 3_565 3_565
O00G Cu04 O00B 169.4(3) 3_565 3_565
O00G Cu04 O00E 88.3(3) 3_565 .
O00H Cu04 Cu02 178.27(19) . 3_565
O00H Cu04 O008 94.4(3) . 3_565
O00H Cu04 O00B 93.8(3) . 3_565
O00H Cu04 O00E 96.4(3) . .
O00H Cu04 O00G 96.7(3) . 3_565
C00S O005 Cu01 122.8(6) . 8_556
C00J O006 Cu02 118.8(6) . .
C011 O007 Cu02 121.3(7) . 3_565
C00X O008 Cu04 120.3(7) . 2_655
C00Y O009 Cu01 119.7(6) . 7_656
C00S O00A Cu03 121.9(6) . 8_556
C00O O00B Cu04 120.8(6) . 2_655
C00O O00C Cu02 121.6(6) . .
C00X O00D Cu02 122.9(6) . .
C011 O00E Cu04 120.8(6) . .
C00Y O00F Cu03 119.9(6) . 7_656
C00J O00G Cu04 121.4(6) . 2_655
C01F O00H Cu04 150.8(8) . .
O00G C00J O006 129.6(9) . .
C010 C00J O006 111.7(9) . .
C010 C00J O00G 118.4(9) . .
C00Q C00K C00N 115.3(9) . .
C00X C00N C00K 114.8(9) . .
C01B C00N C00K 126.7(9) . .
C01B C00N C00X 118.5(10) . .
O00C C00O O00B 128.6(10) . .
C014 C00O O00B 116.9(9) . .
C014 C00O O00C 114.2(9) . .
C00Y C00P C00R 117.1(9) . .
C012 C00P C00R 124.9(9) . .
C012 C00P C00Y 117.4(10) . .
C00S C00Q C00K 120.1(9) . .
C013 C00Q C00K 125.7(9) . .
C013 C00Q C00S 114.1(9) . .
C010 C00R C00P 117.5(9) . .
O00A C00S O005 125.3(9) . .
C00Q C00S O005 115.3(9) . .
C00Q C00S O00A 119.0(9) . .
C01C C00V C014 113.8(10) . .
C014 C00W C00Z 117.7(9) . .
O00D C00X O008 127.4(10) . .
C00N C00X O008 114.7(10) . .
C00N C00X O00D 117.5(9) . .
O00F C00Y O009 129.9(10) . .
C00P C00Y O009 114.6(10) . .
C00P C00Y O00F 115.0(10) . .
C011 C00Z C00W 121.4(10) . .
C019 C00Z C00W 123.1(9) . .
C019 C00Z C011 115.5(10) . .
C00R C010 C00J 122.0(10) . .
C017 C010 C00J 113.8(9) . .
C017 C010 C00R 124.2(10) . .
O00E C011 O007 127.6(9) . .
C00Z C011 O007 115.5(10) . .
C00Z C011 O00E 116.7(10) . .
C018 C012 C00P 113.7(10) . .
C01A C013 C00Q 115.3(10) . .
C00V C014 C00O 117.4(10) . .
C00W C014 C00O 117.6(9) . .
C00W C014 C00V 125.1(10) . .
C018 C017 C010 111.9(10) . .
O016 C018 C012 116.7(11) . .
C017 C018 C012 127.6(11) . .
C017 C018 O016 115.7(11) . .
C01C C019 C00Z 112.3(10) . .
C013 C01A O00L 116.0(11) . .
C01B C01A O00L 122.0(11) . .
C01B C01A C013 121.3(10) . .
C01A C01B C00N 115.4(10) . .
O015 C01C C00V 116.6(11) . .
C019 C01C C00V 127.9(11) . .
C019 C01C O015 115.5(11) . .

loop_
_geom_bond_atom_site_label_1
_geom_bond_atom_site_label_2
_geom_bond_distance
_geom_bond_site_symmetry_2
Cu01 Cu03 2.630(2) .
Cu01 O005 1.927(6) 8_556
Cu01 O005 1.927(6) .
Cu01 O009 1.931(6) 3_565
Cu01 O009 1.931(6) 6_566
Cu01 O00U 2.187(9) .
Cu02 Cu04 2.6302(15) 2_655
Cu02 O006 1.969(6) .
Cu02 O007 1.937(7) 2_655
Cu02 O00C 1.947(6) .
Cu02 O00D 1.940(6) .
Cu02 O00M 2.182(6) .
Cu03 O00A 1.930(6) .
Cu03 O00A 1.930(6) 8_556
Cu03 O00F 1.934(6) 3_565
Cu03 O00F 1.934(6) 6_566
Cu03 O00I 2.217(8) .
Cu04 O008 1.959(6) 3_565
Cu04 O00B 1.959(6) 3_565
Cu04 O00E 1.925(7) .
Cu04 O00G 1.923(7) 3_565
Cu04 O00H 2.200(7) .
O005 C00S 1.258(9) .
O006 C00J 1.260(9) .
O007 C011 1.237(10) .
O008 C00X 1.260(9) .
O009 C00Y 1.245(10) .
O00A C00S 1.298(9) .
O00B C00O 1.219(9) .
O00C C00O 1.267(10) .
O00D C00X 1.240(9) .
O00E C011 1.310(10) .
O00F C00Y 1.274(10) .
O00G C00J 1.239(10) .
O00H C01F 1.821(19) .
C00J C010 1.502(12) .
C00K C00N 1.474(11) .
C00K C00Q 1.373(11) .
O00L C01A 1.345(11) .
C00N C00X 1.511(11) .
C00N C01B 1.410(12) .
C00O C014 1.538(12) .
C00P C00R 1.392(11) .
C00P C00Y 1.565(12) .
C00P C012 1.460(12) .
C00Q C00S 1.503(12) .
C00Q C013 1.466(12) .
C00R C010 1.441(12) .
C00V C014 1.384(12) .
C00V C01C 1.440(13) .
C00W C00Z 1.400(11) .
C00W C014 1.406(11) .
C00Z C011 1.504(12) .
C00Z C019 1.481(12) .
C010 C017 1.454(12) .
C012 C018 1.404(13) .
C013 C01A 1.515(13) .
O015 C01C 1.409(12) .
O016 C018 1.376(12) .
C017 C018 1.487(13) .
C019 C01C 1.396(13) .
C01A C01B 1.468(13) .

loop_
_restr_u_iso_atom_site_label
_restr_u_iso_weight_param
O005 0.0100
O006 0.0100
O007 0.0200
O008 0.0200
O009 0.0200
O00A 0.0100
O00B 0.0200
O00C 0.0100
O00D 0.0100
O00E 0.0100
O00F 0.0200
O00G 0.0200
C00J 0.0100
C00K 0.0100
O00L 0.0200
C00N 0.0100
C00O 0.0100
C00P 0.0100
C00Q 0.0100
C00R 0.0100
C00S 0.0100
C00V 0.0100
C00W 0.0100
C00X 0.0100
C00Y 0.0100
C00Z 0.0100
C010 0.0100
C011 0.0100
C012 0.0100
C013 0.0100
C014 0.0100
O015 0.0200
O016 0.0200
C017 0.0100
C018 0.0100
C019 0.0100
C01A 0.0100
C01B 0.0100
C01C 0.0100
